data_4128246
loop_
_publ_author_name
'Drummond, Michael J.'
'Ford, Courtney L.'
'Gray, Danielle L.'
'Popescu, Codrina V.'
'Fout, Alison R.'

_publ_section_title
;
 Radical Rebound Hydroxylation Versus H-Atom Transfer in Non-Heme
 Iron(III)-Hydroxo Complexes: Reactivity and Structural Differentiation.
;
_journal_issue 16
_journal_name_full 'Journal of the American Chemical Society'
_journal_page_first 6639
_journal_page_last 6650
_journal_paper_doi 10.1021/jacs.9b01516
_journal_volume 141
_journal_year 2019
_chemical_formula_moiety 'C41 H48 Fe N7 O, C F3 O3 S, C2 H3 N'
_chemical_formula_sum 'C44 H51 F3 Fe N8 O4 S'
_chemical_formula_weight 897.81
_space_group_crystal_system monoclinic
_space_group_IT_number 14
_space_group_name_Hall '-P 2ybc'
_space_group_name_H-M_alt 'P 1 21/c 1'
_symmetry_space_group_name_Hall '-P 2ybc'
_symmetry_space_group_name_H-M 'P 1 21/c 1'
_atom_sites_solution_hydrogens mixed
_atom_sites_solution_primary dual
_audit_creation_date 2017-11-28
_audit_creation_method
; 
Olex2 1.2 
(compiled 2017.08.10 svn.r3458 for OlexSys, GUI svn.r5381) 
;
_cell_angle_alpha 90
_cell_angle_beta 97.809(2)
_cell_angle_gamma 90
_cell_formula_units_Z 4
_cell_length_a 13.4584(5)
_cell_length_b 13.8392(5)
_cell_length_c 22.8632(9)
_cell_measurement_reflns_used 9592
_cell_measurement_temperature 100(2)
_cell_measurement_theta_max 26.76
_cell_measurement_theta_min 2.32
_cell_volume 4218.9(3)
_computing_cell_refinement 'SAINT V8.37A (Bruker, 2005)'
_computing_data_collection 'APEX3 V2016.9-0 (Bruker, 2016)'
_computing_data_reduction
; 
SAINT V8.37A, XPREP v2014/2, SADABS V2014/7 (Bruker, 2014) 
;
_computing_molecular_graphics 'Olex2 (Dolomanov et al., 2009)'
_computing_publication_material 'Olex2 (Dolomanov et al., 2009)'
_computing_structure_refinement 'SHELX-2014-7 (Sheldrick, 2015)'
_computing_structure_solution 'SHELX-2014-7 (Sheldrick, 2015)'
_diffrn_ambient_temperature 100.0
_diffrn_measured_fraction_theta_full 0.999
_diffrn_measured_fraction_theta_max 0.998
_diffrn_measurement_device_type 'Bruker APEX-II CCD'
_diffrn_measurement_method '\f and \w scans'
_diffrn_radiation_type MoK\a
_diffrn_radiation_wavelength 0.71073
_diffrn_radiation_wavelength_id dd77h
_diffrn_reflns_av_R_equivalents 0.0468
_diffrn_reflns_av_unetI/netI 0.0220
_diffrn_reflns_Laue_measured_fraction_full 0.999
_diffrn_reflns_Laue_measured_fraction_max 0.998
_diffrn_reflns_limit_h_max 17
_diffrn_reflns_limit_h_min -17
_diffrn_reflns_limit_k_max 17
_diffrn_reflns_limit_k_min -17
_diffrn_reflns_limit_l_max 28
_diffrn_reflns_limit_l_min -28
_diffrn_reflns_number 85169
_diffrn_reflns_point_group_measured_fraction_full 0.999
_diffrn_reflns_point_group_measured_fraction_max 0.998
_diffrn_reflns_theta_full 25.242
_diffrn_reflns_theta_max 26.791
_diffrn_reflns_theta_min 2.195
_diffrn_standards_number 0
_exptl_absorpt_coefficient_mu 0.474
_exptl_absorpt_correction_T_max 0.7454
_exptl_absorpt_correction_T_min 0.6958
_exptl_absorpt_correction_type multi-scan
_exptl_absorpt_process_details
; 
SADABS-2016/2 (Bruker,2016/2) was used for absorption correction. 
wR2(int) was 0.1381 before and 0.0641 after correction. 
The Ratio of minimum to maximum transmission is 0.9335. 
The \l/2 correction factor is Not present. 
;
_exptl_crystal_colour red
_exptl_crystal_density_diffrn 1.414
_exptl_crystal_description Prism
_exptl_crystal_F_000 1876
_exptl_crystal_id dd77h
_exptl_crystal_preparation
; 
The data crystal was mounted using oil (Parantone-N) to a 
0.3 mm cryo-loop (Hampton Research) with the (-1, -4, 0) 
scattering planes roughly normal to the spindle axis. 
;
_exptl_crystal_size_max 0.316
_exptl_crystal_size_mid 0.15
_exptl_crystal_size_min 0.05
_refine_diff_density_max 0.797
_refine_diff_density_min -0.562
_refine_diff_density_rms 0.114
_refine_ls_extinction_method none
_refine_ls_goodness_of_fit_ref 1.105
_refine_ls_hydrogen_treatment mixed
_refine_ls_matrix_type full
_refine_ls_number_parameters 562
_refine_ls_number_reflns 9001
_refine_ls_number_restraints 2
_refine_ls_restrained_S_all 1.104
_refine_ls_R_factor_all 0.0450
_refine_ls_R_factor_gt 0.0355
_refine_ls_shift/su_max 0.001
_refine_ls_shift/su_mean 0.000
_refine_ls_structure_factor_coef Fsqd
_refine_ls_weighting_details 'w=1/[\s^2^(Fo^2^)+(0.0470P)^2^+3.3800P] where P=(Fo^2^+2Fc^2^)/3'
_refine_ls_weighting_scheme calc
_refine_ls_wR_factor_gt 0.0904
_refine_ls_wR_factor_ref 0.1009
_reflns_Friedel_coverage 0.000
_reflns_number_gt 7769
_reflns_number_total 9001
_reflns_threshold_expression 'I > 2\s(I)'
_cod_data_source_file ja9b01516_si_004.cif
_cod_data_source_block dd77h
_cod_database_code 4128246
_shelx_shelxl_version_number 2014/7
_shelx_space_group_comment
; 
The symmetry employed for this shelxl refinement is uniquely defined 
by the following loop, which should always be used as a source of 
symmetry information in preference to the above space-group names. 
They are only intended as comments. 
;
_shelx_estimated_absorpt_t_max 0.977
_shelx_estimated_absorpt_t_min 0.865
_olex2_refinement_description
; 
1. Fixed Uiso 
 At 1.2 times of: 
  All C(H) groups, All C(H,H) groups 
 At 1.5 times of: 
  All C(H,H,H) groups, All N(H) groups, All O(H) groups 
2. Restrained distances 
 N6-H6 
 0.88 with sigma of 0.01 
 N7-H7 
 0.88 with sigma of 0.01 
3.a Ternary CH refined with riding coordinates: 
 C60(H60), C70(H70) 
3.b Secondary CH2 refined with riding coordinates: 
 C61(H61A,H61B), C62(H62A,H62B), C63(H63A,H63B), C64(H64A,H64B), C65(H65A, 
 H65B), C71(H71A,H71B), C72(H72A,H72B), C73(H73A,H73B), C74(H74A,H74B), 
 C75(H75A,H75B) 
3.c Aromatic/amide H refined with riding coordinates: 
 C00T(H00T), C2(H2), C3(H3), C4(H4), C21(H21), C22(H22), C24(H24), C31(H31), 
 C32(H32), C34(H34), C41(H41), C42(H42), C43(H43), C44(H44), C51(H51), C52(H52), 
  C53(H53) 
3.d Idealised Me refined as rotating group: 
 C7(H7A,H7B,H7C), C9(H9A,H9B,H9C), C12(H12A,H12B,H12C) 
;
_olex2_submission_special_instructions 'No special instructions were received'

loop_
_space_group_symop_operation_xyz
'x, y, z'
'-x, y+1/2, -z+1/2'
'-x, -y, -z'
'x, -y-1/2, z-1/2'

loop_
_atom_site_label
_atom_site_type_symbol
_atom_site_fract_x
_atom_site_fract_y
_atom_site_fract_z
_atom_site_U_iso_or_equiv
_atom_site_adp_type
_atom_site_occupancy
_atom_site_site_symmetry_order
_atom_site_calc_flag
_atom_site_refinement_flags_posn
Fe1 Fe 0.29146(2) 0.63831(2) 0.19350(2) 0.00984(7) Uani 1 1 d .
O1 O 0.24023(9) 0.73167(9) 0.24925(5) 0.0147(2) Uani 1 1 d .
H1 H 0.2759(17) 0.7812(17) 0.2587(10) 0.022 Uiso 1 1 d R
N1 N 0.36042(11) 0.53453(10) 0.13461(6) 0.0118(3) Uani 1 1 d .
N2 N 0.14960(11) 0.61522(10) 0.13971(6) 0.0122(3) Uani 1 1 d .
N3 N 0.24368(10) 0.51183(10) 0.23784(6) 0.0117(3) Uani 1 1 d .
N4 N 0.36199(11) 0.74208(10) 0.13627(6) 0.0133(3) Uani 1 1 d .
N5 N 0.44740(11) 0.64070(10) 0.23850(6) 0.0130(3) Uani 1 1 d .
N6 N 0.08331(11) 0.80778(11) 0.18097(7) 0.0148(3) Uani 1 1 d D
H6 H 0.1345(12) 0.7825(15) 0.2047(8) 0.022 Uiso 1 1 d DR
N7 N 0.23877(11) 0.62891(11) 0.34972(6) 0.0143(3) Uani 1 1 d D
H7 H 0.2314(17) 0.6638(14) 0.3168(7) 0.021 Uiso 1 1 d DR
C00T C 0.45985(14) 0.64331(13) 0.29784(8) 0.0169(4) Uani 1 1 d .
H00T H 0.4016 0.6460 0.3171 0.020 Uiso 1 1 calc R
C1 C 0.30640(13) 0.45620(12) 0.11417(7) 0.0128(3) Uani 1 1 d .
C2 C 0.34210(14) 0.39073(13) 0.07593(8) 0.0179(4) Uani 1 1 d .
H2 H 0.3030 0.3363 0.0617 0.021 Uiso 1 1 calc R
C3 C 0.43536(15) 0.40617(14) 0.05898(8) 0.0197(4) Uani 1 1 d .
H3 H 0.4614 0.3621 0.0330 0.024 Uiso 1 1 calc R
C4 C 0.49069(14) 0.48592(13) 0.07992(8) 0.0177(4) Uani 1 1 d .
H4 H 0.5549 0.4971 0.0684 0.021 Uiso 1 1 calc R
C5 C 0.45187(13) 0.54971(12) 0.11798(7) 0.0128(3) Uani 1 1 d .
C6 C 0.20406(13) 0.44200(12) 0.13590(7) 0.0124(3) Uani 1 1 d .
C7 C 0.15408(14) 0.34817(13) 0.11053(8) 0.0164(4) Uani 1 1 d .
H7A H 0.1978 0.2931 0.1228 0.025 Uiso 1 1 calc GR
H7B H 0.1430 0.3520 0.0673 0.025 Uiso 1 1 calc GR
H7C H 0.0896 0.3397 0.1253 0.025 Uiso 1 1 calc GR
C8 C 0.51281(13) 0.63931(12) 0.14252(8) 0.0135(3) Uani 1 1 d .
C9 C 0.61582(14) 0.63925(13) 0.12025(8) 0.0179(4) Uani 1 1 d .
H9A H 0.6063 0.6424 0.0770 0.027 Uiso 1 1 calc GR
H9B H 0.6520 0.5799 0.1332 0.027 Uiso 1 1 calc GR
H9C H 0.6547 0.6954 0.1364 0.027 Uiso 1 1 calc GR
C20 C 0.13483(13) 0.52664(12) 0.11597(7) 0.0125(3) Uani 1 1 d .
C21 C 0.04652(14) 0.52277(13) 0.07456(8) 0.0163(4) Uani 1 1 d .
H21 H 0.0216 0.4686 0.0516 0.020 Uiso 1 1 calc R
C22 C 0.00398(14) 0.61331(14) 0.07420(8) 0.0173(4) Uani 1 1 d .
H22 H -0.0562 0.6339 0.0510 0.021 Uiso 1 1 calc R
C23 C 0.06757(13) 0.66969(13) 0.11519(7) 0.0140(3) Uani 1 1 d .
C24 C 0.04010(13) 0.76018(13) 0.13513(7) 0.0152(3) Uani 1 1 d .
H24 H -0.0162 0.7903 0.1128 0.018 Uiso 1 1 calc R
C30 C 0.21984(12) 0.43431(12) 0.20331(7) 0.0118(3) Uani 1 1 d .
C31 C 0.21049(13) 0.34993(12) 0.23713(8) 0.0153(3) Uani 1 1 d .
H31 H 0.1948 0.2867 0.2226 0.018 Uiso 1 1 calc R
C32 C 0.22884(14) 0.37810(13) 0.29565(8) 0.0165(4) Uani 1 1 d .
H32 H 0.2288 0.3378 0.3293 0.020 Uiso 1 1 calc R
C33 C 0.24763(13) 0.47870(12) 0.29555(7) 0.0131(3) Uani 1 1 d .
C34 C 0.24799(13) 0.53528(13) 0.34643(8) 0.0147(3) Uani 1 1 d .
H34 H 0.2559 0.5014 0.3829 0.018 Uiso 1 1 calc R
C40 C 0.45551(13) 0.73263(12) 0.12195(7) 0.0139(3) Uani 1 1 d .
C41 C 0.49865(14) 0.80513(13) 0.09124(8) 0.0185(4) Uani 1 1 d .
H41 H 0.5642 0.7970 0.0810 0.022 Uiso 1 1 calc R
C42 C 0.44522(16) 0.88907(14) 0.07578(9) 0.0229(4) Uani 1 1 d .
H42 H 0.4738 0.9390 0.0549 0.028 Uiso 1 1 calc R
C43 C 0.35016(15) 0.89931(14) 0.09103(8) 0.0207(4) Uani 1 1 d .
H43 H 0.3125 0.9566 0.0816 0.025 Uiso 1 1 calc R
C44 C 0.31112(14) 0.82391(13) 0.12039(8) 0.0171(4) Uani 1 1 d .
H44 H 0.2449 0.8301 0.1299 0.020 Uiso 1 1 calc R
C50 C 0.52945(13) 0.63822(12) 0.21075(8) 0.0125(3) Uani 1 1 d .
C51 C 0.62500(14) 0.63698(13) 0.24303(8) 0.0178(4) Uani 1 1 d .
H51 H 0.6825 0.6351 0.2231 0.021 Uiso 1 1 calc R
C52 C 0.63632(14) 0.63843(13) 0.30432(9) 0.0198(4) Uani 1 1 d .
H52 H 0.7012 0.6367 0.3266 0.024 Uiso 1 1 calc R
C53 C 0.55195(14) 0.64235(13) 0.33234(8) 0.0190(4) Uani 1 1 d .
H53 H 0.5572 0.6443 0.3742 0.023 Uiso 1 1 calc R
C60 C 0.05074(13) 0.90428(13) 0.19695(8) 0.0159(3) Uani 1 1 d .
H60 H -0.0215 0.9123 0.1805 0.019 Uiso 1 1 calc R
C61 C 0.11117(15) 0.98243(13) 0.17050(9) 0.0214(4) Uani 1 1 d .
H61A H 0.1019 0.9763 0.1270 0.026 Uiso 1 1 calc R
H61B H 0.1834 0.9741 0.1850 0.026 Uiso 1 1 calc R
C62 C 0.07694(17) 1.08256(15) 0.18772(11) 0.0307(5) Uani 1 1 d .
H62A H 0.1182 1.1325 0.1714 0.037 Uiso 1 1 calc R
H62B H 0.0062 1.0926 0.1704 0.037 Uiso 1 1 calc R
C63 C 0.08644(16) 1.09372(16) 0.25449(11) 0.0318(5) Uani 1 1 d .
H63A H 0.1580 1.0903 0.2715 0.038 Uiso 1 1 calc R
H63B H 0.0603 1.1577 0.2643 0.038 Uiso 1 1 calc R
C64 C 0.02845(16) 1.01491(16) 0.28096(10) 0.0275(5) Uani 1 1 d .
H64A H -0.0441 1.0233 0.2673 0.033 Uiso 1 1 calc R
H64B H 0.0390 1.0210 0.3245 0.033 Uiso 1 1 calc R
C65 C 0.06065(15) 0.91431(14) 0.26383(8) 0.0207(4) Uani 1 1 d .
H65A H 0.1312 0.9029 0.2811 0.025 Uiso 1 1 calc R
H65B H 0.0183 0.8651 0.2799 0.025 Uiso 1 1 calc R
C70 C 0.23638(14) 0.67924(13) 0.40635(7) 0.0158(4) Uani 1 1 d .
H70 H 0.2537 0.6312 0.4388 0.019 Uiso 1 1 calc R
C71 C 0.13194(15) 0.71652(17) 0.41023(9) 0.0276(4) Uani 1 1 d .
H71A H 0.0846 0.6615 0.4080 0.033 Uiso 1 1 calc R
H71B H 0.1107 0.7597 0.3763 0.033 Uiso 1 1 calc R
C72 C 0.12799(16) 0.77184(18) 0.46780(10) 0.0308(5) Uani 1 1 d .
H72A H 0.0599 0.7988 0.4679 0.037 Uiso 1 1 calc R
H72B H 0.1416 0.7268 0.5016 0.037 Uiso 1 1 calc R
C73 C 0.20451(18) 0.85361(15) 0.47518(10) 0.0303(5) Uani 1 1 d .
H73A H 0.1875 0.9020 0.4435 0.036 Uiso 1 1 calc R
H73B H 0.2026 0.8860 0.5136 0.036 Uiso 1 1 calc R
C74 C 0.30925(16) 0.81406(16) 0.47238(9) 0.0262(4) Uani 1 1 d .
H74A H 0.3283 0.7700 0.5061 0.031 Uiso 1 1 calc R
H74B H 0.3579 0.8681 0.4756 0.031 Uiso 1 1 calc R
C75 C 0.31424(16) 0.75920(16) 0.41432(9) 0.0267(4) Uani 1 1 d .
H75A H 0.3023 0.8047 0.3807 0.032 Uiso 1 1 calc R
H75B H 0.3820 0.7311 0.4147 0.032 Uiso 1 1 calc R
S1 S 0.74406(4) 0.63431(3) 0.50312(2) 0.01852(11) Uani 1 1 d .
F1 F 0.90161(9) 0.55588(10) 0.56627(5) 0.0303(3) Uani 1 1 d .
F2 F 0.93460(10) 0.63368(12) 0.49019(7) 0.0477(4) Uani 1 1 d .
F3 F 0.86421(10) 0.49366(10) 0.48042(6) 0.0356(3) Uani 1 1 d .
O2 O 0.76116(16) 0.71917(12) 0.53880(8) 0.0483(5) Uani 1 1 d .
O3 O 0.72223(12) 0.65078(11) 0.44058(6) 0.0286(3) Uani 1 1 d .
O4 O 0.68215(10) 0.56148(11) 0.52527(6) 0.0275(3) Uani 1 1 d .
C10 C 0.86721(14) 0.57677(15) 0.51000(8) 0.0210(4) Uani 1 1 d .
N8 N 0.36099(15) 0.90926(14) 0.29171(9) 0.0336(4) Uani 1 1 d .
C11 C 0.43427(15) 0.90037(14) 0.27212(9) 0.0228(4) Uani 1 1 d .
C12 C 0.52641(16) 0.89012(16) 0.24678(10) 0.0294(5) Uani 1 1 d .
H12A H 0.5110 0.8849 0.2038 0.044 Uiso 1 1 calc GR
H12B H 0.5617 0.8318 0.2625 0.044 Uiso 1 1 calc GR
H12C H 0.5690 0.9467 0.2569 0.044 Uiso 1 1 calc GR

loop_
_atom_site_aniso_label
_atom_site_aniso_U_11
_atom_site_aniso_U_22
_atom_site_aniso_U_33
_atom_site_aniso_U_23
_atom_site_aniso_U_13
_atom_site_aniso_U_12
Fe1 0.01073(13) 0.01012(12) 0.00875(12) 0.00005(8) 0.00157(9) 0.00001(9)
O1 0.0165(6) 0.0140(6) 0.0136(6) -0.0013(5) 0.0015(5) 0.0006(5)
N1 0.0132(7) 0.0122(7) 0.0101(6) 0.0014(5) 0.0017(5) 0.0005(5)
N2 0.0131(7) 0.0135(7) 0.0099(6) 0.0013(5) 0.0015(5) -0.0005(5)
N3 0.0115(7) 0.0133(7) 0.0103(7) 0.0008(5) 0.0019(5) 0.0007(5)
N4 0.0147(7) 0.0135(7) 0.0116(7) 0.0004(5) 0.0016(5) 0.0005(6)
N5 0.0135(7) 0.0127(7) 0.0126(7) 0.0005(5) 0.0017(6) -0.0017(5)
N6 0.0148(7) 0.0143(7) 0.0150(7) 0.0020(6) 0.0012(6) 0.0026(6)
N7 0.0180(8) 0.0160(7) 0.0093(7) 0.0011(5) 0.0037(6) 0.0006(6)
C00T 0.0169(9) 0.0200(9) 0.0138(8) 0.0003(7) 0.0023(7) -0.0009(7)
C1 0.0159(8) 0.0122(8) 0.0099(8) 0.0009(6) 0.0008(6) 0.0010(6)
C2 0.0220(9) 0.0153(8) 0.0166(8) -0.0044(7) 0.0034(7) -0.0013(7)
C3 0.0230(10) 0.0204(9) 0.0169(9) -0.0055(7) 0.0071(7) 0.0027(7)
C4 0.0176(9) 0.0203(9) 0.0165(8) -0.0011(7) 0.0069(7) 0.0010(7)
C5 0.0137(8) 0.0141(8) 0.0108(8) 0.0020(6) 0.0022(6) 0.0009(6)
C6 0.0140(8) 0.0116(8) 0.0112(8) -0.0008(6) 0.0008(6) -0.0011(6)
C7 0.0169(9) 0.0141(8) 0.0180(9) -0.0023(7) 0.0019(7) -0.0020(7)
C8 0.0129(8) 0.0143(8) 0.0138(8) 0.0008(6) 0.0037(6) -0.0003(6)
C9 0.0139(9) 0.0208(9) 0.0203(9) 0.0004(7) 0.0066(7) -0.0008(7)
C20 0.0147(8) 0.0128(8) 0.0100(7) 0.0011(6) 0.0026(6) -0.0016(6)
C21 0.0189(9) 0.0186(9) 0.0104(8) -0.0020(7) -0.0013(7) -0.0024(7)
C22 0.0177(9) 0.0222(9) 0.0111(8) 0.0025(7) -0.0017(7) 0.0007(7)
C23 0.0139(8) 0.0169(8) 0.0112(8) 0.0037(6) 0.0011(6) 0.0004(7)
C24 0.0159(9) 0.0170(8) 0.0127(8) 0.0046(7) 0.0017(6) 0.0008(7)
C30 0.0094(8) 0.0126(8) 0.0136(8) 0.0001(6) 0.0025(6) 0.0010(6)
C31 0.0161(9) 0.0116(8) 0.0186(9) 0.0009(7) 0.0038(7) 0.0007(6)
C32 0.0168(9) 0.0167(9) 0.0165(8) 0.0060(7) 0.0042(7) 0.0028(7)
C33 0.0123(8) 0.0141(8) 0.0132(8) 0.0030(6) 0.0025(6) 0.0024(6)
C34 0.0129(8) 0.0188(9) 0.0127(8) 0.0030(7) 0.0034(6) 0.0011(7)
C40 0.0150(8) 0.0147(8) 0.0118(8) 0.0009(6) 0.0014(6) -0.0014(7)
C41 0.0181(9) 0.0199(9) 0.0183(9) 0.0029(7) 0.0052(7) -0.0033(7)
C42 0.0299(11) 0.0181(9) 0.0214(9) 0.0066(7) 0.0052(8) -0.0053(8)
C43 0.0251(10) 0.0155(9) 0.0211(9) 0.0056(7) 0.0021(8) 0.0024(7)
C44 0.0186(9) 0.0159(9) 0.0167(8) 0.0024(7) 0.0025(7) 0.0023(7)
C50 0.0128(8) 0.0094(8) 0.0154(8) -0.0007(6) 0.0018(6) -0.0005(6)
C51 0.0125(8) 0.0199(9) 0.0209(9) -0.0006(7) 0.0016(7) 0.0000(7)
C52 0.0147(9) 0.0197(9) 0.0229(9) -0.0005(7) -0.0057(7) 0.0014(7)
C53 0.0208(9) 0.0205(9) 0.0145(8) -0.0002(7) -0.0022(7) -0.0006(7)
C60 0.0142(8) 0.0158(9) 0.0178(9) -0.0002(7) 0.0024(7) 0.0031(7)
C61 0.0240(10) 0.0182(9) 0.0238(10) 0.0019(7) 0.0093(8) 0.0007(7)
C62 0.0293(11) 0.0164(10) 0.0487(14) 0.0037(9) 0.0141(10) 0.0010(8)
C63 0.0218(10) 0.0251(11) 0.0510(14) -0.0167(10) 0.0139(10) -0.0045(8)
C64 0.0217(10) 0.0321(11) 0.0308(11) -0.0123(9) 0.0107(8) -0.0016(8)
C65 0.0187(9) 0.0260(10) 0.0183(9) -0.0011(7) 0.0057(7) 0.0006(8)
C70 0.0203(9) 0.0184(9) 0.0093(8) -0.0013(7) 0.0044(7) 0.0002(7)
C71 0.0212(10) 0.0379(12) 0.0235(10) -0.0092(9) 0.0023(8) 0.0013(9)
C72 0.0218(10) 0.0447(13) 0.0264(11) -0.0129(10) 0.0052(8) 0.0042(9)
C73 0.0421(13) 0.0249(11) 0.0243(10) -0.0077(8) 0.0064(9) 0.0071(9)
C74 0.0261(11) 0.0335(11) 0.0204(10) -0.0103(8) 0.0087(8) -0.0109(9)
C75 0.0246(10) 0.0348(12) 0.0228(10) -0.0112(9) 0.0110(8) -0.0092(9)
S1 0.0241(2) 0.0160(2) 0.0148(2) 0.00074(16) 0.00042(18) 0.00272(17)
F1 0.0259(6) 0.0416(7) 0.0205(6) 0.0051(5) -0.0077(5) -0.0018(5)
F2 0.0251(7) 0.0685(11) 0.0499(9) 0.0227(8) 0.0066(6) -0.0171(7)
F3 0.0330(7) 0.0404(8) 0.0322(7) -0.0125(6) 0.0005(6) 0.0133(6)
O2 0.0686(13) 0.0276(9) 0.0455(10) -0.0184(8) -0.0035(9) 0.0083(8)
O3 0.0336(8) 0.0311(8) 0.0190(7) 0.0121(6) -0.0036(6) -0.0025(6)
O4 0.0202(7) 0.0393(9) 0.0240(7) 0.0122(6) 0.0062(6) 0.0024(6)
C10 0.0197(9) 0.0277(10) 0.0151(9) 0.0018(7) 0.0012(7) -0.0055(8)
N8 0.0328(11) 0.0265(10) 0.0421(11) -0.0038(8) 0.0071(9) -0.0088(8)
C11 0.0258(11) 0.0148(9) 0.0265(10) -0.0013(7) -0.0013(8) -0.0064(8)
C12 0.0260(11) 0.0233(10) 0.0386(12) -0.0093(9) 0.0028(9) -0.0031(8)

loop_
_atom_type_symbol
_atom_type_description
_atom_type_scat_dispersion_real
_atom_type_scat_dispersion_imag
_atom_type_scat_source
C C 0.0033 0.0016 'International Tables Vol C Tables 4.2.6.8 and 6.1.1.4'
H H 0.0000 0.0000 'International Tables Vol C Tables 4.2.6.8 and 6.1.1.4'
N N 0.0061 0.0033 'International Tables Vol C Tables 4.2.6.8 and 6.1.1.4'
O O 0.0106 0.0060 'International Tables Vol C Tables 4.2.6.8 and 6.1.1.4'
F F 0.0171 0.0103 'International Tables Vol C Tables 4.2.6.8 and 6.1.1.4'
S S 0.1246 0.1234 'International Tables Vol C Tables 4.2.6.8 and 6.1.1.4'
Fe Fe 0.3463 0.8444 'International Tables Vol C Tables 4.2.6.8 and 6.1.1.4'

loop_
_exptl_crystal_face_index_h
_exptl_crystal_face_index_k
_exptl_crystal_face_index_l
_exptl_crystal_face_perp_dist
0.00 1.00 0.00 0.0330
0.00 -1.00 0.00 0.0520
1.00 0.00 0.00 0.1180
1.00 4.00 -6.00 0.0250
-1.00 -4.00 6.00 0.0140
-1.00 -2.00 1.00 0.0640
-3.00 -1.00 4.00 0.1030
-4.00 0.00 -1.00 0.1500

loop_
_geom_angle_atom_site_label_1
_geom_angle_atom_site_label_2
_geom_angle_atom_site_label_3
_geom_angle
O1 Fe1 N1 175.78(5)
O1 Fe1 N2 95.98(5)
O1 Fe1 N3 94.23(5)
O1 Fe1 N4 99.68(5)
O1 Fe1 N5 94.67(5)
N2 Fe1 N1 88.24(5)
N2 Fe1 N3 81.40(5)
N2 Fe1 N4 100.08(5)
N2 Fe1 N5 169.30(5)
N3 Fe1 N1 86.39(5)
N3 Fe1 N4 165.75(5)
N3 Fe1 N5 96.77(5)
N4 Fe1 N1 79.50(5)
N5 Fe1 N1 81.11(5)
N5 Fe1 N4 79.12(5)
Fe1 O1 H1 116.9(15)
C1 N1 Fe1 118.14(11)
C1 N1 C5 119.61(14)
C5 N1 Fe1 122.22(11)
C20 N2 Fe1 115.95(11)
C20 N2 C23 105.41(14)
C23 N2 Fe1 138.15(12)
C30 N3 Fe1 115.64(11)
C30 N3 C33 105.62(14)
C33 N3 Fe1 137.35(12)
C40 N4 Fe1 124.28(11)
C44 N4 Fe1 117.15(11)
C44 N4 C40 118.20(15)
C00T N5 Fe1 116.78(12)
C00T N5 C50 118.57(15)
C50 N5 Fe1 124.64(12)
C24 N6 H6 121.0(15)
C24 N6 C60 122.91(15)
C60 N6 H6 116.1(15)
C34 N7 H7 119.4(15)
C34 N7 C70 122.23(15)
C70 N7 H7 118.3(15)
N5 C00T H00T 118.1
N5 C00T C53 123.85(17)
C53 C00T H00T 118.1
N1 C1 C2 121.63(16)
N1 C1 C6 116.97(14)
C2 C1 C6 121.40(16)
C1 C2 H2 120.6
C3 C2 C1 118.77(17)
C3 C2 H2 120.6
C2 C3 H3 120.2
C2 C3 C4 119.67(16)
C4 C3 H3 120.2
C3 C4 H4 120.2
C3 C4 C5 119.60(17)
C5 C4 H4 120.2
N1 C5 C4 120.71(16)
N1 C5 C8 118.66(14)
C4 C5 C8 120.63(15)
C1 C6 C7 110.52(14)
C20 C6 C1 110.02(13)
C20 C6 C7 108.49(14)
C20 C6 C30 110.44(13)
C30 C6 C1 109.03(13)
C30 C6 C7 108.33(14)
C6 C7 H7A 109.5
C6 C7 H7B 109.5
C6 C7 H7C 109.5
H7A C7 H7B 109.5
H7A C7 H7C 109.5
H7B C7 H7C 109.5
C9 C8 C5 109.62(14)
C9 C8 C40 109.54(14)
C9 C8 C50 108.67(14)
C40 C8 C5 109.95(14)
C40 C8 C50 108.26(13)
C50 C8 C5 110.77(13)
C8 C9 H9A 109.5
C8 C9 H9B 109.5
C8 C9 H9C 109.5
H9A C9 H9B 109.5
H9A C9 H9C 109.5
H9B C9 H9C 109.5
N2 C20 C6 121.88(15)
N2 C20 C21 111.65(15)
C21 C20 C6 126.36(15)
C20 C21 H21 126.9
C22 C21 C20 106.26(15)
C22 C21 H21 126.9
C21 C22 H22 126.7
C21 C22 C23 106.51(16)
C23 C22 H22 126.7
N2 C23 C22 110.11(15)
N2 C23 C24 125.75(16)
C24 C23 C22 123.12(16)
N6 C24 C23 127.17(17)
N6 C24 H24 116.4
C23 C24 H24 116.4
N3 C30 C6 121.67(14)
N3 C30 C31 111.67(15)
C31 C30 C6 126.65(15)
C30 C31 H31 126.9
C32 C31 C30 106.17(15)
C32 C31 H31 126.9
C31 C32 H32 126.7
C31 C32 C33 106.51(15)
C33 C32 H32 126.7
N3 C33 C32 110.00(15)
N3 C33 C34 126.76(16)
C34 C33 C32 121.92(16)
N7 C34 C33 127.80(16)
N7 C34 H34 116.1
C33 C34 H34 116.1
N4 C40 C8 116.79(14)
N4 C40 C41 121.20(16)
C41 C40 C8 121.99(16)
C40 C41 H41 120.2
C42 C41 C40 119.60(17)
C42 C41 H41 120.2
C41 C42 H42 120.4
C43 C42 C41 119.25(17)
C43 C42 H42 120.4
C42 C43 H43 120.9
C42 C43 C44 118.18(18)
C44 C43 H43 120.9
N4 C44 C43 123.54(17)
N4 C44 H44 118.2
C43 C44 H44 118.2
N5 C50 C8 117.36(15)
N5 C50 C51 120.52(16)
C51 C50 C8 122.11(15)
C50 C51 H51 120.0
C52 C51 C50 120.07(17)
C52 C51 H51 120.0
C51 C52 H52 120.5
C53 C52 C51 119.01(17)
C53 C52 H52 120.5
C00T C53 C52 117.96(17)
C00T C53 H53 121.0
C52 C53 H53 121.0
N6 C60 H60 108.4
N6 C60 C61 110.67(14)
N6 C60 C65 110.15(14)
C61 C60 H60 108.4
C65 C60 H60 108.4
C65 C60 C61 110.76(15)
C60 C61 H61A 109.6
C60 C61 H61B 109.6
C60 C61 C62 110.17(15)
H61A C61 H61B 108.1
C62 C61 H61A 109.6
C62 C61 H61B 109.6
C61 C62 H62A 109.4
C61 C62 H62B 109.4
H62A C62 H62B 108.0
C63 C62 C61 111.29(18)
C63 C62 H62A 109.4
C63 C62 H62B 109.4
C62 C63 H63A 109.6
C62 C63 H63B 109.6
H63A C63 H63B 108.1
C64 C63 C62 110.49(17)
C64 C63 H63A 109.6
C64 C63 H63B 109.6
C63 C64 H64A 109.2
C63 C64 H64B 109.2
C63 C64 C65 112.03(16)
H64A C64 H64B 107.9
C65 C64 H64A 109.2
C65 C64 H64B 109.2
C60 C65 C64 110.59(16)
C60 C65 H65A 109.5
C60 C65 H65B 109.5
C64 C65 H65A 109.5
C64 C65 H65B 109.5
H65A C65 H65B 108.1
N7 C70 H70 107.9
N7 C70 C71 110.14(15)
N7 C70 C75 110.65(14)
C71 C70 H70 107.9
C71 C70 C75 112.12(17)
C75 C70 H70 107.9
C70 C71 H71A 109.4
C70 C71 H71B 109.4
C70 C71 C72 111.26(17)
H71A C71 H71B 108.0
C72 C71 H71A 109.4
C72 C71 H71B 109.4
C71 C72 H72A 109.3
C71 C72 H72B 109.3
H72A C72 H72B 108.0
C73 C72 C71 111.41(18)
C73 C72 H72A 109.3
C73 C72 H72B 109.3
C72 C73 H73A 109.6
C72 C73 H73B 109.6
H73A C73 H73B 108.1
C74 C73 C72 110.13(17)
C74 C73 H73A 109.6
C74 C73 H73B 109.6
C73 C74 H74A 109.4
C73 C74 H74B 109.4
C73 C74 C75 111.29(18)
H74A C74 H74B 108.0
C75 C74 H74A 109.4
C75 C74 H74B 109.4
C70 C75 C74 110.67(15)
C70 C75 H75A 109.5
C70 C75 H75B 109.5
C74 C75 H75A 109.5
C74 C75 H75B 109.5
H75A C75 H75B 108.1
O2 S1 O3 115.59(10)
O2 S1 O4 115.42(11)
O2 S1 C10 103.59(11)
O3 S1 O4 114.21(9)
O3 S1 C10 102.43(9)
O4 S1 C10 103.05(9)
F1 C10 S1 111.62(13)
F2 C10 S1 111.49(14)
F2 C10 F1 107.05(16)
F2 C10 F3 108.31(17)
F3 C10 S1 111.60(13)
F3 C10 F1 106.51(16)
N8 C11 C12 179.2(2)
C11 C12 H12A 109.5
C11 C12 H12B 109.5
C11 C12 H12C 109.5
H12A C12 H12B 109.5
H12A C12 H12C 109.5
H12B C12 H12C 109.5

loop_
_geom_bond_atom_site_label_1
_geom_bond_atom_site_label_2
_geom_bond_distance
Fe1 O1 2.0020(12)
Fe1 N1 2.2531(14)
Fe1 N2 2.1498(15)
Fe1 N3 2.1639(14)
Fe1 N4 2.2390(14)
Fe1 N5 2.2085(15)
O1 H1 0.85(2)
N1 C1 1.353(2)
N1 C5 1.353(2)
N2 C20 1.344(2)
N2 C23 1.390(2)
N3 C30 1.345(2)
N3 C33 1.391(2)
N4 C40 1.349(2)
N4 C44 1.347(2)
N5 C00T 1.345(2)
N5 C50 1.347(2)
N6 H6 0.889(10)
N6 C24 1.306(2)
N6 C60 1.467(2)
N7 H7 0.889(9)
N7 C34 1.305(2)
N7 C70 1.474(2)
C00T H00T 0.9500
C00T C53 1.376(3)
C1 C2 1.389(2)
C1 C6 1.539(2)
C2 H2 0.9500
C2 C3 1.380(3)
C3 H3 0.9500
C3 C4 1.380(3)
C4 H4 0.9500
C4 C5 1.390(2)
C5 C8 1.549(2)
C6 C7 1.539(2)
C6 C20 1.527(2)
C6 C30 1.531(2)
C7 H7A 0.9800
C7 H7B 0.9800
C7 H7C 0.9800
C8 C9 1.540(2)
C8 C40 1.544(2)
C8 C50 1.546(2)
C9 H9A 0.9800
C9 H9B 0.9800
C9 H9C 0.9800
C20 C21 1.416(2)
C21 H21 0.9500
C21 C22 1.377(3)
C22 H22 0.9500
C22 C23 1.415(3)
C23 C24 1.400(3)
C24 H24 0.9500
C30 C31 1.416(2)
C31 H31 0.9500
C31 C32 1.383(3)
C32 H32 0.9500
C32 C33 1.415(2)
C33 C34 1.402(2)
C34 H34 0.9500
C40 C41 1.395(2)
C41 H41 0.9500
C41 C42 1.387(3)
C42 H42 0.9500
C42 C43 1.378(3)
C43 H43 0.9500
C43 C44 1.382(3)
C44 H44 0.9500
C50 C51 1.393(3)
C51 H51 0.9500
C51 C52 1.389(3)
C52 H52 0.9500
C52 C53 1.379(3)
C53 H53 0.9500
C60 H60 1.0000
C60 C61 1.527(3)
C60 C65 1.523(2)
C61 H61A 0.9900
C61 H61B 0.9900
C61 C62 1.529(3)
C62 H62A 0.9900
C62 H62B 0.9900
C62 C63 1.522(3)
C63 H63A 0.9900
C63 H63B 0.9900
C63 C64 1.514(3)
C64 H64A 0.9900
C64 H64B 0.9900
C64 C65 1.525(3)
C65 H65A 0.9900
C65 H65B 0.9900
C70 H70 1.0000
C70 C71 1.511(3)
C70 C75 1.518(3)
C71 H71A 0.9900
C71 H71B 0.9900
C71 C72 1.530(3)
C72 H72A 0.9900
C72 H72B 0.9900
C72 C73 1.524(3)
C73 H73A 0.9900
C73 H73B 0.9900
C73 C74 1.522(3)
C74 H74A 0.9900
C74 H74B 0.9900
C74 C75 1.539(3)
C75 H75A 0.9900
C75 H75B 0.9900
S1 O2 1.4306(17)
S1 O3 1.4382(14)
S1 O4 1.4427(15)
S1 C10 1.826(2)
F1 C10 1.338(2)
F2 C10 1.326(2)
F3 C10 1.332(2)
N8 C11 1.144(3)
C11 C12 1.445(3)
C12 H12A 0.9800
C12 H12B 0.9800
C12 H12C 0.9800

loop_
_geom_hbond_atom_site_label_D
_geom_hbond_atom_site_label_H
_geom_hbond_atom_site_label_A
_geom_hbond_distance_DH
_geom_hbond_distance_HA
_geom_hbond_distance_DA
_geom_hbond_angle_DHA
O1 H1 N8 0.85(2) 2.19(3) 3.032(2) 174(2)
N6 H6 O1 0.889(10) 1.778(10) 2.6665(19) 177(2)
N7 H7 O1 0.889(9) 1.824(10) 2.7041(19) 170(2)
